data_9010624
loop_
_publ_author_name
'Anderson, J. L.'
'Peterson, R. C.'
'Swainson, I. P.'

_publ_section_title
;The atomic structure and hydrogen bonding of deuterated melanterite,
 FeSO4*7D2O Locality: synthetic
;
_journal_name_full 'The Canadian Mineralogist'
_journal_page_first 457
_journal_page_last 469
_journal_paper_doi 10.2113/gscanmin.45.3.457
_journal_volume 45
_journal_year 2007
_chemical_formula_sum 'D13.16 Fe H0.84 O11 S'
_chemical_name_mineral 'Melanterite (deuterated)'
_space_group_IT_number 14
_symmetry_space_group_name_Hall '-P 2ybc'
_symmetry_space_group_name_H-M 'P 1 21/c 1'
_cell_angle_alpha 90
_cell_angle_beta 105.604
_cell_angle_gamma 90
_cell_formula_units_Z 4
_cell_length_a 14.0774
_cell_length_b 6.5039
_cell_length_c 11.0506
_cell_volume 974.481
_exptl_crystal_density_diffrn 1.985
_cod_original_formula_sum 'Fe S O11 (D13.16 H.84)'
_cod_database_code 9010624

loop_
_symmetry_equiv_pos_as_xyz
x,y,z
x,1/2-y,1/2+z
-x,1/2+y,1/2-z
-x,-y,-z

loop_
_atom_site_label
_atom_site_fract_x
_atom_site_fract_y
_atom_site_fract_z
_atom_site_occupancy
_atom_site_U_iso_or_equiv
_atom_site_type_symbol
_atom_site_attached_hydrogens
Fe1 0.00000 0.00000 0.00000 1.00000 0.00600 Fe 0
Fe2 0.50000 0.50000 0.00000 1.00000 0.00500 Fe 0
S 0.22940 0.47500 0.17600 1.00000 0.00700 S 0
O1 0.20760 0.47200 0.03800 1.00000 0.03400 O 0
O2 0.14150 0.53700 0.21500 1.00000 0.01500 O 0
O3 0.31090 0.61800 0.22900 1.00000 0.01600 O 0
O4 0.25440 0.26600 0.22400 1.00000 0.02600 O 0
Ow1 0.11600 0.38800 0.43200 1.00000 0.05300 O 0
Ow2 0.10600 0.95400 0.18200 1.00000 0.03400 O 0
Ow3 0.03200 0.78700 0.43200 1.00000 0.03000 O 0
Ow4 0.48000 0.45400 0.17800 1.00000 0.03600 O 0
Ow5 0.43300 0.28300 0.44200 1.00000 0.03800 O 0
Ow6 0.35500 0.85500 0.43900 1.00000 0.03000 O 0
Ow7 0.36300 0.00200 0.10800 1.00000 0.03700 O 0
D11 0.14800 0.26200 0.45900 0.94000 0.03900 D 0
H11 0.14800 0.26200 0.45900 0.06000 0.03900 H 0
D12 0.12000 0.42800 0.35200 0.94000 0.05000 D 0
H12 0.12000 0.42800 0.35200 0.06000 0.05000 H 0
D22 0.11700 0.81600 0.20600 0.94000 0.04100 D 0
H22 0.11700 0.81600 0.20600 0.06000 0.04100 H 0
D24 0.15600 0.05000 0.20800 0.94000 0.04400 D 0
H24 0.15600 0.05000 0.20800 0.06000 0.04400 H 0
D31 0.08600 0.87400 0.40600 0.94000 0.01700 D 0
H31 0.08600 0.87400 0.40600 0.06000 0.01700 H 0
D32 0.98100 0.88200 0.38200 0.94000 0.03800 D 0
H32 0.98100 0.88200 0.38200 0.06000 0.03800 H 0
D43 0.42500 0.52000 0.20200 0.94000 0.03300 D 0
H43 0.42500 0.52000 0.20200 0.06000 0.03300 H 0
D47 0.53100 0.46400 0.25300 0.94000 0.05100 D 0
H47 0.53100 0.46400 0.25300 0.06000 0.05100 H 0
D54 0.37700 0.28600 0.36800 0.94000 0.04000 D 0
H54 0.37700 0.28600 0.36800 0.06000 0.04000 H 0
D57 0.41400 0.30900 0.50900 0.94000 0.00500 D 0
H57 0.41400 0.30900 0.50900 0.06000 0.00500 H 0
D6l 0.30000 0.91900 0.40300 0.94000 0.03300 D 0
H6l 0.30000 0.91900 0.40300 0.06000 0.03300 H 0
D63 0.33400 0.77400 0.36800 0.94000 0.05000 D 0
H63 0.33400 0.77400 0.36800 0.06000 0.05000 H 0
D74 0.32200 0.08000 0.14900 0.94000 0.04200 D 0
H74 0.32200 0.08000 0.14900 0.06000 0.04200 H 0
D76 0.33500 0.88400 0.09300 0.94000 0.09600 D 0
H76 0.33500 0.88400 0.09300 0.06000 0.09600 H 0

loop_
_cod_changelog_entry_id
_cod_changelog_entry_author
_cod_changelog_entry_date
_cod_changelog_entry_text
1
;cod-tools version 3.8.0
Id: cif_guess_AMCSD_atom_types 9581 2023-05-17 12:35:41Z saulius
;
2023-05-18T08:43:27+03:00
;Derived atom types and hydrogen counts
from atom names that follow the AMCSD naming convention
(Wat == water, O-H == hydroxyl).
;

_database_code_amcsd 0006145
